data_4344602
loop_
_publ_author_name
'Kim, Yejin'
'Park, Sunghee'
'Lee, Young Hoon'
'Jung, Jaehoon'
'Yoo, Seunghyup'
'Lee, Min Hyung'

_publ_section_title
;
 Homoleptic Tris-Cyclometalated Iridium Complexes with Substituted
 o-Carboranes: Green Phosphorescent Emitters for Highly Efficient
 Solution-Processed Organic Light-Emitting Diodes.
;
_journal_issue 2
_journal_name_full 'Inorganic chemistry'
_journal_page_first 909
_journal_page_last 917
_journal_paper_doi 10.1021/acs.inorgchem.5b02444
_journal_volume 55
_journal_year 2016
_chemical_formula_moiety C51H78B30IrN3
_chemical_formula_sum 'C54 H81 B30 Cl9 Ir N3'
_chemical_formula_weight 1607.77
_chemical_name_systematic
; 
 ? 
;
_space_group_IT_number 9
_symmetry_cell_setting monoclinic
_symmetry_space_group_name_Hall 'C -2yc'
_symmetry_space_group_name_H-M 'C 1 c 1'
_atom_sites_solution_hydrogens geom
_atom_sites_solution_primary direct
_atom_sites_solution_secondary difmap
_audit_creation_method SHELXL-97
_cell_angle_alpha 90.00
_cell_angle_beta 113.3470(10)
_cell_angle_gamma 90.00
_cell_formula_units_Z 4
_cell_length_a 26.0655(5)
_cell_length_b 23.0045(5)
_cell_length_c 13.4263(3)
_cell_measurement_temperature 296(2)
_cell_volume 7391.5(3)
_computing_cell_refinement 'Bruker SAINT'
_computing_data_collection 'Bruker APEX2'
_computing_data_reduction 'Bruker SAINT'
_computing_molecular_graphics 'Bruker SHELXTL'
_computing_publication_material 'Bruker SHELXTL'
_computing_structure_refinement 'SHELXL-97 (Sheldrick, 2008)'
_computing_structure_solution 'SHELXS-97 (Sheldrick, 2008)'
_diffrn_ambient_temperature 296(2)
_diffrn_measured_fraction_theta_full 0.997
_diffrn_measured_fraction_theta_max 0.997
_diffrn_measurement_device_type 'Bruker APEX-II CCD'
_diffrn_measurement_method '\f and \w scans'
_diffrn_radiation_monochromator graphite
_diffrn_radiation_source 'fine-focus sealed tube'
_diffrn_radiation_type MoK\a
_diffrn_radiation_wavelength 0.71073
_diffrn_reflns_av_R_equivalents 0.0648
_diffrn_reflns_av_sigmaI/netI 0.0786
_diffrn_reflns_limit_h_max 31
_diffrn_reflns_limit_h_min -32
_diffrn_reflns_limit_k_max 28
_diffrn_reflns_limit_k_min -28
_diffrn_reflns_limit_l_max 16
_diffrn_reflns_limit_l_min -16
_diffrn_reflns_number 54444
_diffrn_reflns_theta_full 26.41
_diffrn_reflns_theta_max 26.41
_diffrn_reflns_theta_min 1.23
_exptl_absorpt_coefficient_mu 2.172
_exptl_absorpt_correction_T_max 0.8454
_exptl_absorpt_correction_T_min 0.8121
_exptl_absorpt_correction_type empirical
_exptl_absorpt_process_details SADABS
_exptl_crystal_colour yellow
_exptl_crystal_density_diffrn 1.445
_exptl_crystal_density_method 'not measured'
_exptl_crystal_description plate
_exptl_crystal_F_000 3224
_exptl_crystal_size_max 0.10
_exptl_crystal_size_mid 0.10
_exptl_crystal_size_min 0.08
_refine_diff_density_max 1.162
_refine_diff_density_min -1.360
_refine_diff_density_rms 0.145
_refine_ls_abs_structure_details 'Flack H D (1983), Acta Cryst. A39, 876-881'
_refine_ls_abs_structure_Flack 0.025(6)
_refine_ls_extinction_method none
_refine_ls_goodness_of_fit_ref 1.068
_refine_ls_hydrogen_treatment mixed
_refine_ls_matrix_type full
_refine_ls_number_parameters 880
_refine_ls_number_reflns 14669
_refine_ls_number_restraints 14
_refine_ls_restrained_S_all 1.068
_refine_ls_R_factor_all 0.0576
_refine_ls_R_factor_gt 0.0432
_refine_ls_shift/su_max 0.002
_refine_ls_shift/su_mean 0.000
_refine_ls_structure_factor_coef Fsqd
_refine_ls_weighting_details 'calc w=1/[\s^2^(Fo^2^)+(0.0485P)^2^+5.3698P] where P=(Fo^2^+2Fc^2^)/3'
_refine_ls_weighting_scheme calc
_refine_ls_wR_factor_gt 0.0926
_refine_ls_wR_factor_ref 0.1020
_reflns_number_gt 12658
_reflns_number_total 14669
_reflns_threshold_expression >2sigma(I)
_cod_data_source_file ic5b02444_si_002.cif
_cod_data_source_block 3c
_cod_depositor_comments
;
The following automatic conversions were performed:

'_symmetry_cell_setting' value 'Monoclinic' changed to 'monoclinic'
according to
/usr/data/users/saulius/crontab/automatic-downloads/current/ACS/lib/dictionaries/cif_core.dic
dictionary named 'cif_core.dic' version 2.4.2 from 2011-04-26.

Automatic conversion script
Id: cif_fix_values 4268 2015-11-12 08:31:59Z antanas 
;
_cod_original_sg_symbol_H-M 'Cc   '
_cod_database_code 4344602

loop_
_symmetry_equiv_pos_as_xyz
'x, y, z'
'x, -y, z+1/2'
'x+1/2, y+1/2, z'
'x+1/2, -y+1/2, z+1/2'

loop_
_atom_site_label
_atom_site_type_symbol
_atom_site_fract_x
_atom_site_fract_y
_atom_site_fract_z
_atom_site_U_iso_or_equiv
_atom_site_adp_type
_atom_site_occupancy
_atom_site_symmetry_multiplicity
_atom_site_calc_flag
_atom_site_refinement_flags
Ir1 Ir 0.308487(16) 0.287550(8) 0.33784(2) 0.01500(6) Uani 1 1 d .
N1 N 0.3733(3) 0.3508(3) 0.3701(5) 0.0134(15) Uani 1 1 d .
C1 C 0.3839(4) 0.3282(3) 0.5496(7) 0.0173(19) Uani 1 1 d .
C2 C 0.3427(4) 0.2887(3) 0.5039(9) 0.019(2) Uani 1 1 d .
C3 C 0.3288(4) 0.2525(4) 0.5724(7) 0.0203(19) Uani 1 1 d .
H3 H 0.3016 0.2241 0.5425 0.024 Uiso 1 1 calc R
C4 C 0.3542(4) 0.2577(4) 0.6824(7) 0.0207(19) Uani 1 1 d .
H4 H 0.3443 0.2324 0.7259 0.025 Uiso 1 1 calc R
C5 C 0.3947(4) 0.3001(4) 0.7312(8) 0.021(2) Uani 1 1 d .
C6 C 0.4102(4) 0.3347(3) 0.6642(8) 0.022(2) Uani 1 1 d .
H6 H 0.4381 0.3624 0.6940 0.026 Uiso 1 1 calc R
C7 C 0.4010(4) 0.3648(4) 0.4762(7) 0.019(2) Uani 1 1 d .
C8 C 0.4408(4) 0.4083(4) 0.5059(7) 0.020(2) Uani 1 1 d .
H8 H 0.4590 0.4189 0.5784 0.024 Uiso 1 1 calc R
C9 C 0.4536(4) 0.4362(4) 0.4256(8) 0.027(2) Uani 1 1 d .
H9 H 0.4816 0.4641 0.4454 0.032 Uiso 1 1 calc R
C10 C 0.4255(4) 0.4227(4) 0.3191(8) 0.024(2) Uani 1 1 d .
H10 H 0.4328 0.4420 0.2653 0.029 Uiso 1 1 calc R
C11 C 0.3851(4) 0.3788(4) 0.2934(7) 0.026(2) Uani 1 1 d .
H11 H 0.3657 0.3687 0.2210 0.031 Uiso 1 1 calc R
N2 N 0.3567(4) 0.2122(3) 0.3383(7) 0.022(2) Uani 1 1 d .
C12 C 0.2712(3) 0.1665(3) 0.3264(6) 0.0198(16) Uani 1 1 d .
C13 C 0.2538(4) 0.2239(4) 0.3290(9) 0.018(2) Uani 1 1 d .
C14 C 0.1983(3) 0.2297(4) 0.3232(7) 0.0187(18) Uani 1 1 d .
H14 H 0.1835 0.2668 0.3199 0.022 Uiso 1 1 calc R
C15 C 0.1660(3) 0.1822(3) 0.3222(6) 0.0212(17) Uani 1 1 d .
H15 H 0.1303 0.1878 0.3202 0.025 Uiso 1 1 calc R
C16 C 0.1865(3) 0.1249(3) 0.3243(6) 0.0212(17) Uani 1 1 d .
C17 C 0.2390(3) 0.1187(3) 0.3250(7) 0.0254(19) Uani 1 1 d .
H17 H 0.2531 0.0816 0.3246 0.030 Uiso 1 1 calc R
C18 C 0.3283(3) 0.1621(3) 0.3313(6) 0.0150(17) Uani 1 1 d U
C19 C 0.3564(4) 0.1095(4) 0.3314(8) 0.034(2) Uani 1 1 d .
H19 H 0.3386 0.0743 0.3302 0.041 Uiso 1 1 calc R
C20 C 0.4092(4) 0.1093(4) 0.3333(8) 0.039(2) Uani 1 1 d .
H20 H 0.4263 0.0743 0.3303 0.047 Uiso 1 1 calc R
C21 C 0.4369(4) 0.1605(4) 0.3397(8) 0.034(2) Uani 1 1 d .
H21 H 0.4734 0.1612 0.3440 0.041 Uiso 1 1 calc R
C22 C 0.4076(4) 0.2132(3) 0.3394(8) 0.025(2) Uani 1 1 d .
H22 H 0.4247 0.2488 0.3401 0.030 Uiso 1 1 calc R
N3 N 0.2729(3) 0.2963(3) 0.1675(7) 0.0171(18) Uani 1 1 d .
C23 C 0.2206(4) 0.3677(3) 0.2135(7) 0.017(2) Uani 1 1 d .
C24 C 0.2541(4) 0.3522(4) 0.3227(7) 0.018(2) Uani 1 1 d .
C25 C 0.2426(3) 0.3822(3) 0.4012(7) 0.0163(18) Uani 1 1 d .
H25 H 0.2645 0.3746 0.4738 0.020 Uiso 1 1 calc R
C26 C 0.2005(4) 0.4225(4) 0.3769(7) 0.021(2) Uani 1 1 d .
H26 H 0.1943 0.4406 0.4331 0.025 Uiso 1 1 calc R
C27 C 0.1664(4) 0.4373(4) 0.2681(8) 0.021(2) Uani 1 1 d .
C28 C 0.1771(4) 0.4099(3) 0.1892(7) 0.0178(19) Uani 1 1 d .
H28 H 0.1554 0.4187 0.1171 0.021 Uiso 1 1 calc R
C29 C 0.2309(3) 0.3379(3) 0.1264(7) 0.0135(18) Uani 1 1 d .
C30 C 0.2047(4) 0.3467(4) 0.0166(7) 0.0194(19) Uani 1 1 d .
H30 H 0.1775 0.3754 -0.0095 0.023 Uiso 1 1 calc R
C31 C 0.2179(4) 0.3139(4) -0.0560(7) 0.022(2) Uani 1 1 d .
H31 H 0.1996 0.3201 -0.1303 0.026 Uiso 1 1 calc R
C32 C 0.2588(4) 0.2717(4) -0.0167(7) 0.024(2) Uani 1 1 d .
H32 H 0.2684 0.2488 -0.0638 0.029 Uiso 1 1 calc R
C33 C 0.2850(4) 0.2644(4) 0.0944(8) 0.024(2) Uani 1 1 d .
H33 H 0.3124 0.2360 0.1206 0.028 Uiso 1 1 calc R
C34 C 0.4232(3) 0.3052(3) 0.8526(5) 0.0197(14) Uani 1 1 d .
C35 C 0.3967(3) 0.3523(3) 0.9209(6) 0.0252(15) Uani 1 1 d .
C36 C 0.1500(3) 0.0739(3) 0.3203(5) 0.0252(15) Uani 1 1 d .
C37 C 0.1534(3) 0.0457(3) 0.4411(6) 0.0335(18) Uani 1 1 d .
C38 C 0.1204(3) 0.4807(2) 0.2406(5) 0.0185(13) Uani 1 1 d .
C39 C 0.0537(3) 0.4610(3) 0.2211(5) 0.0210(14) Uani 1 1 d .
C40 C 0.3439(3) 0.3863(3) 0.8495(6) 0.0291(16) Uani 1 1 d .
H40A H 0.3118 0.3680 0.8558 0.035 Uiso 1 1 calc R
H40B H 0.3394 0.3827 0.7745 0.035 Uiso 1 1 calc R
C41 C 0.3432(3) 0.4520(3) 0.8759(7) 0.0384(19) Uani 1 1 d .
H41 H 0.3800 0.4688 0.8905 0.046 Uiso 1 1 calc R
C42 C 0.2991(4) 0.4818(3) 0.7754(8) 0.050(2) Uani 1 1 d .
H42A H 0.2635 0.4635 0.7577 0.074 Uiso 1 1 calc R
H42B H 0.3100 0.4783 0.7152 0.074 Uiso 1 1 calc R
H42C H 0.2965 0.5222 0.7908 0.074 Uiso 1 1 calc R
C43 C 0.3287(4) 0.4613(4) 0.9751(8) 0.046(2) Uani 1 1 d .
H43A H 0.2931 0.4440 0.9618 0.068 Uiso 1 1 calc R
H43B H 0.3272 0.5022 0.9878 0.068 Uiso 1 1 calc R
H43C H 0.3569 0.4435 1.0375 0.068 Uiso 1 1 calc R
C44 C 0.1880(3) 0.0781(3) 0.5439(6) 0.0382(19) Uani 1 1 d .
H44A H 0.1736 0.0681 0.5982 0.046 Uiso 1 1 calc R
H44B H 0.1813 0.1193 0.5291 0.046 Uiso 1 1 calc R
C45 C 0.2508(4) 0.0692(4) 0.5946(8) 0.051(2) Uani 1 1 d .
H45 H 0.2655 0.0688 0.5377 0.061 Uiso 1 1 calc R
C46 C 0.2760(4) 0.1190(5) 0.6708(10) 0.080(4) Uani 1 1 d .
H46A H 0.2661 0.1550 0.6315 0.121 Uiso 1 1 calc R
H46B H 0.3159 0.1150 0.7027 0.121 Uiso 1 1 calc R
H46C H 0.2620 0.1189 0.7270 0.121 Uiso 1 1 calc R
C47 C 0.2690(4) 0.0118(4) 0.6642(8) 0.039(2) Uani 1 1 d .
H47A H 0.2534 0.0115 0.7181 0.059 Uiso 1 1 calc R
H47B H 0.3090 0.0103 0.6992 0.059 Uiso 1 1 calc R
H47C H 0.2557 -0.0214 0.6176 0.059 Uiso 1 1 calc R
C48 C 0.0443(3) 0.3963(3) 0.2358(5) 0.0249(15) Uani 1 1 d .
H48A H 0.0771 0.3752 0.2385 0.030 Uiso 1 1 calc R
H48B H 0.0423 0.3915 0.3060 0.030 Uiso 1 1 calc R
C49 C -0.0071(3) 0.3671(3) 0.1507(6) 0.0391(19) Uani 1 1 d .
H49 H -0.0115 0.3814 0.0790 0.047 Uiso 1 1 calc R
C50 C -0.0604(4) 0.3812(4) 0.1674(8) 0.054(3) Uani 1 1 d .
H50A H -0.0921 0.3659 0.1079 0.081 Uiso 1 1 calc R
H50B H -0.0641 0.4226 0.1709 0.081 Uiso 1 1 calc R
H50C H -0.0584 0.3639 0.2339 0.081 Uiso 1 1 calc R
C51 C 0.0037(5) 0.3025(4) 0.1547(9) 0.060(3) Uani 1 1 d .
H51A H 0.0031 0.2868 0.2204 0.089 Uiso 1 1 calc R
H51B H 0.0397 0.2956 0.1529 0.089 Uiso 1 1 calc R
H51C H -0.0247 0.2841 0.0934 0.089 Uiso 1 1 calc R
C52 C 0.1830(3) 0.2840(3) 0.5667(7) 0.0399(19) Uani 1 1 d .
H52 H 0.2063 0.2675 0.5317 0.048 Uiso 1 1 calc R
C53 C 0.3612(5) 0.0819(5) 0.0194(12) 0.083(4) Uani 1 1 d U
H53 H 0.3884 0.0945 0.0904 0.100 Uiso 1 1 calc R
C54 C 0.0908(4) 0.1986(3) 0.9313(7) 0.039(2) Uani 1 1 d .
H54 H 0.0898 0.1678 0.8800 0.047 Uiso 1 1 calc R
B1 B 0.3868(4) 0.2787(3) 0.9256(6) 0.0277(18) Uani 1 1 d .
H1 H 0.3455 0.2583 0.8869 0.033 Uiso 1 1 calc R
B2 B 0.4049(6) 0.3204(4) 1.0404(10) 0.042(3) Uani 1 1 d .
H2 H 0.3752 0.3258 1.0795 0.050 Uiso 1 1 calc R
B3 B 0.4496(3) 0.3797(3) 1.0326(6) 0.0271(18) Uani 1 1 d .
H3A H 0.4495 0.4235 1.0656 0.032 Uiso 1 1 calc R
B4 B 0.4592(3) 0.3678(3) 0.9113(6) 0.0251(17) Uani 1 1 d .
H4A H 0.4648 0.4045 0.8640 0.030 Uiso 1 1 calc R
B5 B 0.4381(5) 0.2558(4) 1.0507(8) 0.041(2) Uani 1 1 d .
H5 H 0.4309 0.2195 1.0970 0.049 Uiso 1 1 calc R
B6 B 0.4778(4) 0.3170(4) 1.1164(7) 0.034(2) Uani 1 1 d .
H6A H 0.4967 0.3211 1.2052 0.041 Uiso 1 1 calc R
B7 B 0.5118(4) 0.3451(4) 1.0346(7) 0.032(2) Uani 1 1 d .
H7 H 0.5527 0.3668 1.0692 0.039 Uiso 1 1 calc R
B8 B 0.4935(4) 0.2995(4) 0.9201(7) 0.0305(19) Uani 1 1 d .
H8A H 0.5222 0.2917 0.8797 0.037 Uiso 1 1 calc R
B9 B 0.4483(4) 0.2436(4) 0.9290(6) 0.035(2) Uani 1 1 d .
H9A H 0.4474 0.2000 0.8950 0.042 Uiso 1 1 calc R
B10 B 0.5043(4) 0.2686(4) 1.0477(7) 0.037(2) Uani 1 1 d .
H10A H 0.5405 0.2407 1.0919 0.045 Uiso 1 1 calc R
B11 B 0.0950(4) 0.0835(4) 0.3589(7) 0.0309(19) Uani 1 1 d .
H11A H 0.0833 0.1259 0.3815 0.037 Uiso 1 1 calc R
B12 B 0.0846(3) 0.0673(3) 0.2234(7) 0.0251(17) Uani 1 1 d .
H12 H 0.0658 0.0990 0.1574 0.030 Uiso 1 1 calc R
B13 B 0.1387(4) 0.0209(3) 0.2262(7) 0.032(2) Uani 1 1 d .
H13 H 0.1551 0.0218 0.1622 0.039 Uiso 1 1 calc R
B14 B 0.1829(4) 0.0086(4) 0.3666(8) 0.035(2) Uani 1 1 d .
H14A H 0.2284 0.0023 0.3947 0.041 Uiso 1 1 calc R
B15 B 0.0443(4) 0.0311(3) 0.2861(7) 0.0310(19) Uani 1 1 d .
H15A H -0.0008 0.0380 0.2612 0.037 Uiso 1 1 calc R
B16 B 0.0715(4) -0.0074(3) 0.2032(8) 0.033(2) Uani 1 1 d .
H16 H 0.0438 -0.0251 0.1238 0.039 Uiso 1 1 calc R
B17 B 0.1341(4) -0.0451(4) 0.2932(8) 0.038(2) Uani 1 1 d .
H17A H 0.1475 -0.0871 0.2724 0.045 Uiso 1 1 calc R
B18 B 0.1433(4) -0.0283(4) 0.4266(8) 0.037(2) Uani 1 1 d .
H18 H 0.1621 -0.0598 0.4927 0.044 Uiso 1 1 calc R
B19 B 0.0899(5) 0.0211(5) 0.4227(10) 0.032(3) Uani 1 1 d .
H19A H 0.0743 0.0226 0.4878 0.039 Uiso 1 1 calc R
B20 B 0.0751(4) -0.0384(4) 0.3276(8) 0.037(2) Uani 1 1 d .
H20A H 0.0498 -0.0764 0.3291 0.044 Uiso 1 1 calc R
B21 B 0.0936(4) 0.4976(3) 0.3363(7) 0.0259(18) Uani 1 1 d .
H21A H 0.1089 0.4782 0.4178 0.031 Uiso 1 1 calc R
B22 B 0.1348(3) 0.5481(3) 0.2981(6) 0.0215(16) Uani 1 1 d .
H22A H 0.1766 0.5619 0.3548 0.026 Uiso 1 1 calc R
B23 B 0.1188(4) 0.5380(3) 0.1568(6) 0.0234(17) Uani 1 1 d .
H23 H 0.1499 0.5451 0.1216 0.028 Uiso 1 1 calc R
B24 B 0.0682(3) 0.4810(3) 0.1120(6) 0.0212(16) Uani 1 1 d .
H24 H 0.0668 0.4502 0.0483 0.025 Uiso 1 1 calc R
B25 B 0.0727(3) 0.5714(3) 0.3140(7) 0.0253(17) Uani 1 1 d .
H25A H 0.0741 0.6006 0.3799 0.030 Uiso 1 1 calc R
B26 B 0.0878(4) 0.5963(3) 0.1999(7) 0.0271(18) Uani 1 1 d .
H26A H 0.0989 0.6418 0.1925 0.033 Uiso 1 1 calc R
B27 B 0.0472(4) 0.5547(3) 0.0849(7) 0.0272(18) Uani 1 1 d .
H27 H 0.0320 0.5729 0.0025 0.033 Uiso 1 1 calc R
B28 B 0.0066(3) 0.5047(3) 0.1246(6) 0.0234(16) Uani 1 1 d .
H28A H -0.0351 0.4908 0.0677 0.028 Uiso 1 1 calc R
B29 B 0.0229(5) 0.5126(4) 0.2654(9) 0.024(2) Uani 1 1 d .
H29 H -0.0078 0.5030 0.3003 0.029 Uiso 1 1 calc R
B30 B 0.0182(4) 0.5760(3) 0.1808(6) 0.0254(17) Uani 1 1 d .
H30A H -0.0155 0.6082 0.1616 0.030 Uiso 1 1 calc R
Cl1 Cl 0.11993(9) 0.30730(10) 0.46701(17) 0.0469(5) Uani 1 1 d .
Cl2 Cl 0.21833(11) 0.34127(11) 0.6493(2) 0.0457(6) Uani 1 1 d .
Cl3 Cl 0.17030(18) 0.22989(13) 0.6475(3) 0.0956(12) Uani 1 1 d .
Cl4 Cl 0.3000(2) 0.12057(14) -0.0080(4) 0.1173(15) Uani 1 1 d .
Cl5 Cl 0.39017(17) 0.0955(2) -0.0765(3) 0.141(2) Uani 1 1 d .
Cl6 Cl 0.35175(19) 0.0105(2) 0.0256(6) 0.157(3) Uani 1 1 d .
Cl7 Cl 0.15370(11) 0.19412(11) 1.0423(2) 0.0584(7) Uani 1 1 d .
Cl8 Cl 0.08081(11) 0.26686(11) 0.8631(2) 0.0648(7) Uani 1 1 d .
Cl9 Cl 0.03390(11) 0.18831(12) 0.9699(2) 0.0624(7) Uani 1 1 d .

loop_
_atom_site_aniso_label
_atom_site_aniso_U_11
_atom_site_aniso_U_22
_atom_site_aniso_U_33
_atom_site_aniso_U_23
_atom_site_aniso_U_13
_atom_site_aniso_U_12
Ir1 0.01641(10) 0.01527(9) 0.01527(10) -0.00266(18) 0.00835(7) -0.00156(18)
N1 0.014(3) 0.018(3) 0.013(4) 0.003(3) 0.011(3) -0.002(2)
C1 0.020(5) 0.014(4) 0.022(5) 0.000(3) 0.014(4) -0.001(3)
C2 0.017(5) 0.013(4) 0.028(6) 0.000(3) 0.010(4) 0.005(3)
C3 0.018(4) 0.021(4) 0.023(5) -0.002(3) 0.008(4) -0.001(3)
C4 0.025(4) 0.019(4) 0.021(4) -0.001(3) 0.012(4) 0.000(3)
C5 0.021(4) 0.013(4) 0.029(5) 0.001(3) 0.010(4) 0.003(3)
C6 0.020(4) 0.016(4) 0.030(5) -0.004(3) 0.010(4) 0.001(3)
C7 0.023(5) 0.020(4) 0.012(4) -0.005(3) 0.004(3) 0.007(3)
C8 0.025(5) 0.023(4) 0.013(4) 0.007(3) 0.009(3) -0.001(3)
C9 0.022(5) 0.024(4) 0.032(5) 0.005(4) 0.009(4) -0.012(4)
C10 0.028(5) 0.028(4) 0.023(5) 0.007(3) 0.016(4) -0.011(4)
C11 0.031(5) 0.033(5) 0.016(4) 0.000(3) 0.012(4) 0.007(4)
N2 0.019(4) 0.031(4) 0.020(4) -0.002(3) 0.010(3) 0.002(3)
C12 0.014(4) 0.030(4) 0.020(4) -0.003(3) 0.011(3) -0.004(3)
C13 0.026(5) 0.012(4) 0.020(5) -0.002(3) 0.013(4) 0.003(3)
C14 0.011(4) 0.019(4) 0.029(4) 0.000(3) 0.011(3) 0.002(3)
C15 0.024(4) 0.020(4) 0.020(4) -0.002(3) 0.009(3) 0.000(3)
C16 0.020(4) 0.017(4) 0.027(4) 0.005(3) 0.010(3) -0.001(3)
C17 0.025(5) 0.019(4) 0.035(5) 0.002(3) 0.014(4) 0.000(3)
C18 0.0153(19) 0.0135(19) 0.0159(19) 0.0015(9) 0.0058(11) -0.0019(10)
C19 0.035(6) 0.032(5) 0.046(6) 0.000(4) 0.026(5) -0.002(4)
C20 0.031(6) 0.029(5) 0.061(6) -0.001(4) 0.022(5) 0.008(4)
C21 0.019(5) 0.043(6) 0.046(6) -0.007(5) 0.020(4) 0.003(4)
C22 0.023(5) 0.029(5) 0.024(4) 0.000(3) 0.009(3) -0.007(3)
N3 0.018(4) 0.022(4) 0.015(4) -0.008(3) 0.011(4) -0.009(3)
C23 0.020(5) 0.013(4) 0.025(5) -0.008(3) 0.017(4) -0.001(3)
C24 0.017(4) 0.024(4) 0.011(4) 0.003(3) 0.001(3) -0.008(3)
C25 0.014(4) 0.012(3) 0.025(4) -0.007(3) 0.011(3) 0.001(3)
C26 0.026(5) 0.017(4) 0.020(4) -0.004(3) 0.009(4) -0.008(3)
C27 0.026(5) 0.017(4) 0.022(5) -0.006(3) 0.012(4) -0.004(3)
C28 0.018(4) 0.022(4) 0.012(4) 0.003(3) 0.004(3) 0.001(3)
C29 0.016(4) 0.010(3) 0.019(4) -0.001(3) 0.011(4) -0.004(3)
C30 0.028(5) 0.020(4) 0.012(4) -0.004(3) 0.009(3) 0.004(3)
C31 0.025(5) 0.032(5) 0.010(4) 0.000(3) 0.008(3) 0.004(4)
C32 0.026(5) 0.029(4) 0.021(5) -0.005(3) 0.013(4) 0.000(3)
C33 0.026(5) 0.024(4) 0.026(5) -0.006(3) 0.016(4) -0.001(3)
C34 0.025(4) 0.016(3) 0.018(3) 0.002(2) 0.009(3) 0.002(2)
C35 0.020(4) 0.032(4) 0.026(4) -0.005(3) 0.011(3) 0.002(3)
C36 0.034(4) 0.019(3) 0.021(4) -0.001(3) 0.009(3) 0.001(3)
C37 0.044(5) 0.029(4) 0.031(4) 0.005(3) 0.019(4) -0.009(3)
C38 0.027(4) 0.014(3) 0.015(3) -0.001(2) 0.009(3) 0.001(3)
C39 0.021(4) 0.020(3) 0.021(3) 0.009(3) 0.007(3) 0.006(3)
C40 0.025(4) 0.035(4) 0.026(4) -0.002(3) 0.009(3) 0.006(3)
C41 0.027(4) 0.029(4) 0.055(6) -0.007(4) 0.010(4) 0.002(3)
C42 0.045(6) 0.031(4) 0.066(6) 0.002(4) 0.015(5) 0.012(4)
C43 0.046(5) 0.041(5) 0.049(6) -0.023(4) 0.018(5) 0.005(4)
C44 0.049(5) 0.036(4) 0.023(4) 0.008(3) 0.008(4) -0.004(4)
C45 0.043(6) 0.068(6) 0.042(6) 0.006(5) 0.017(5) -0.019(5)
C46 0.033(6) 0.091(9) 0.092(9) 0.005(7) -0.002(6) -0.036(6)
C47 0.017(5) 0.053(6) 0.039(5) 0.012(4) 0.003(4) -0.002(4)
C48 0.032(4) 0.022(3) 0.021(4) 0.002(3) 0.010(3) -0.001(3)
C49 0.045(5) 0.035(4) 0.027(4) 0.004(3) 0.003(4) -0.008(4)
C50 0.035(5) 0.053(5) 0.064(6) 0.021(5) 0.009(5) -0.015(4)
C51 0.071(8) 0.040(5) 0.053(7) -0.006(4) 0.009(6) -0.030(5)
C52 0.037(5) 0.040(5) 0.033(5) -0.003(4) 0.004(4) 0.009(4)
C53 0.059(6) 0.074(6) 0.096(8) 0.016(6) 0.009(6) -0.014(5)
C54 0.050(5) 0.025(4) 0.039(5) -0.002(3) 0.013(4) -0.014(3)
B1 0.045(5) 0.023(4) 0.018(4) -0.002(3) 0.016(4) -0.003(3)
B2 0.065(8) 0.026(5) 0.044(7) 0.000(5) 0.032(6) -0.006(5)
B3 0.030(5) 0.031(4) 0.016(4) -0.011(3) 0.004(3) -0.003(3)
B4 0.022(4) 0.027(4) 0.024(4) -0.007(3) 0.007(3) -0.002(3)
B5 0.059(7) 0.020(5) 0.034(6) 0.006(4) 0.009(5) -0.010(4)
B6 0.052(6) 0.031(4) 0.011(4) -0.003(3) 0.004(4) 0.007(4)
B7 0.029(5) 0.042(5) 0.022(4) -0.006(4) 0.006(4) 0.008(4)
B8 0.029(5) 0.041(5) 0.019(4) 0.000(3) 0.007(4) 0.010(4)
B9 0.059(6) 0.034(5) 0.012(4) 0.005(3) 0.014(4) 0.002(4)
B10 0.043(6) 0.037(5) 0.028(5) 0.003(4) 0.011(4) 0.008(4)
B11 0.041(5) 0.033(4) 0.023(4) 0.000(3) 0.017(4) -0.003(4)
B12 0.020(4) 0.022(4) 0.030(5) 0.006(3) 0.007(4) -0.002(3)
B13 0.035(5) 0.027(4) 0.040(5) -0.009(4) 0.020(4) -0.004(4)
B14 0.026(5) 0.032(4) 0.035(5) -0.001(4) 0.001(4) -0.006(4)
B15 0.029(5) 0.027(4) 0.028(5) 0.007(3) 0.003(4) -0.003(3)
B16 0.027(5) 0.021(4) 0.048(6) -0.004(4) 0.013(4) -0.006(3)
B17 0.041(6) 0.024(4) 0.048(6) -0.002(4) 0.018(5) -0.001(4)
B18 0.035(5) 0.028(4) 0.045(6) 0.010(4) 0.015(4) -0.003(4)
B19 0.031(6) 0.038(6) 0.026(6) -0.006(4) 0.009(5) 0.002(4)
B20 0.034(5) 0.028(4) 0.040(5) -0.003(4) 0.006(4) -0.002(4)
B21 0.037(5) 0.022(4) 0.023(4) 0.002(3) 0.017(4) 0.005(3)
B22 0.033(5) 0.014(3) 0.022(4) -0.002(3) 0.016(4) -0.001(3)
B23 0.036(5) 0.018(3) 0.022(4) -0.001(3) 0.017(4) 0.003(3)
B24 0.027(4) 0.023(4) 0.015(4) -0.003(3) 0.010(3) 0.004(3)
B25 0.034(5) 0.019(4) 0.027(4) -0.002(3) 0.017(4) 0.007(3)
B26 0.042(5) 0.014(3) 0.027(4) 0.000(3) 0.016(4) 0.005(3)
B27 0.038(5) 0.023(4) 0.023(4) 0.004(3) 0.015(4) 0.007(3)
B28 0.028(4) 0.023(4) 0.021(4) 0.000(3) 0.013(3) 0.004(3)
B29 0.035(6) 0.014(4) 0.022(5) -0.003(3) 0.010(4) 0.008(4)
B30 0.031(5) 0.026(4) 0.022(4) -0.001(3) 0.013(4) 0.006(3)
Cl1 0.0305(11) 0.0706(14) 0.0357(12) 0.0049(10) 0.0089(9) 0.0022(10)
Cl2 0.0424(13) 0.0641(16) 0.0350(12) -0.0148(11) 0.0201(10) -0.0107(12)
Cl3 0.124(3) 0.0470(17) 0.089(2) 0.0224(16) 0.013(2) -0.0007(17)
Cl4 0.140(4) 0.0579(19) 0.128(3) -0.0172(19) 0.025(3) 0.023(2)
Cl5 0.086(3) 0.220(5) 0.087(3) 0.078(3) 0.001(2) -0.016(3)
Cl6 0.066(3) 0.087(3) 0.317(8) 0.060(4) 0.075(4) 0.015(2)
Cl7 0.0464(14) 0.0565(13) 0.0592(16) 0.0162(11) 0.0070(12) -0.0119(11)
Cl8 0.0571(15) 0.0556(13) 0.0650(17) 0.0239(12) 0.0064(13) -0.0157(11)
Cl9 0.0501(15) 0.0788(16) 0.0627(16) 0.0230(13) 0.0270(13) 0.0048(12)

loop_
_atom_type_symbol
_atom_type_description
_atom_type_scat_dispersion_real
_atom_type_scat_dispersion_imag
_atom_type_scat_source
C C 0.0033 0.0016 'International Tables Vol C Tables 4.2.6.8 and 6.1.1.4'
H H 0.0000 0.0000 'International Tables Vol C Tables 4.2.6.8 and 6.1.1.4'
B B 0.0013 0.0007 'International Tables Vol C Tables 4.2.6.8 and 6.1.1.4'
N N 0.0061 0.0033 'International Tables Vol C Tables 4.2.6.8 and 6.1.1.4'
Ir Ir -1.4442 7.9887 'International Tables Vol C Tables 4.2.6.8 and 6.1.1.4'
Cl Cl 0.1484 0.1585 'International Tables Vol C Tables 4.2.6.8 and 6.1.1.4'

loop_
_geom_angle_atom_site_label_1
_geom_angle_atom_site_label_2
_geom_angle_atom_site_label_3
_geom_angle
C24 Ir1 C13 94.4(4)
C24 Ir1 C2 94.9(3)
C13 Ir1 C2 93.7(4)
C24 Ir1 N3 80.2(3)
C13 Ir1 N3 90.5(4)
C2 Ir1 N3 173.8(2)
C24 Ir1 N2 172.0(4)
C13 Ir1 N2 79.2(3)
C2 Ir1 N2 90.3(3)
N3 Ir1 N2 94.9(3)
C24 Ir1 N1 89.3(2)
C13 Ir1 N1 171.8(4)
C2 Ir1 N1 78.7(3)
N3 Ir1 N1 97.3(3)
N2 Ir1 N1 97.7(3)
C11 N1 C7 120.0(8)
C11 N1 Ir1 124.8(6)
C7 N1 Ir1 115.0(6)
C2 C1 C6 121.1(9)
C2 C1 C7 118.1(9)
C6 C1 C7 120.8(8)
C1 C2 C3 118.0(10)
C1 C2 Ir1 115.2(7)
C3 C2 Ir1 126.7(7)
C4 C3 C2 121.5(9)
C3 C4 C5 121.4(9)
C6 C5 C4 117.5(9)
C6 C5 C34 121.0(8)
C4 C5 C34 121.3(8)
C5 C6 C1 120.3(8)
N1 C7 C8 120.1(9)
N1 C7 C1 112.7(8)
C8 C7 C1 127.2(8)
C7 C8 C9 119.2(9)
C10 C9 C8 120.8(8)
C9 C10 C11 117.6(8)
N1 C11 C10 122.2(8)
C22 N2 C18 122.3(7)
C22 N2 Ir1 125.0(6)
C18 N2 Ir1 112.7(6)
C17 C12 C13 123.4(8)
C17 C12 C18 123.1(8)
C13 C12 C18 113.5(8)
C12 C13 C14 114.9(8)
C12 C13 Ir1 117.2(7)
C14 C13 Ir1 127.9(6)
C15 C14 C13 122.0(8)
C14 C15 C16 120.9(8)
C17 C16 C15 117.6(7)
C17 C16 C36 122.5(7)
C15 C16 C36 119.8(7)
C16 C17 C12 121.1(7)
N2 C18 C19 117.5(7)
N2 C18 C12 117.4(8)
C19 C18 C12 125.1(8)
C20 C19 C18 121.3(8)
C19 C20 C21 120.1(8)
C20 C21 C22 117.4(8)
N2 C22 C21 121.3(7)
C33 N3 C29 117.1(8)
C33 N3 Ir1 127.1(7)
C29 N3 Ir1 115.7(6)
C24 C23 C28 120.8(8)
C24 C23 C29 118.2(8)
C28 C23 C29 121.0(8)
C25 C24 C23 115.5(8)
C25 C24 Ir1 130.3(7)
C23 C24 Ir1 114.2(7)
C26 C25 C24 123.2(9)
C25 C26 C27 121.5(9)
C28 C27 C26 117.1(8)
C28 C27 C38 120.9(8)
C26 C27 C38 122.0(8)
C27 C28 C23 122.0(8)
C30 C29 N3 120.3(8)
C30 C29 C23 128.1(8)
N3 C29 C23 111.6(8)
C29 C30 C31 121.5(8)
C30 C31 C32 119.0(8)
C31 C32 C33 118.3(8)
N3 C33 C32 123.8(9)
C5 C34 B8 122.5(6)
C5 C34 B9 119.3(6)
B8 C34 B9 62.8(5)
C5 C34 B1 116.2(6)
B8 C34 B1 112.9(5)
B9 C34 B1 62.2(5)
C5 C34 B4 120.3(6)
B8 C34 B4 63.0(4)
B9 C34 B4 113.9(6)
B1 C34 B4 111.0(5)
C5 C34 C35 119.6(6)
B8 C34 C35 109.8(5)
B9 C34 C35 109.7(5)
B1 C34 C35 59.7(4)
B4 C34 C35 59.7(4)
C40 C35 B2 123.5(7)
C40 C35 B3 124.7(6)
B2 C35 B3 64.8(6)
C40 C35 B1 114.4(6)
B2 C35 B1 60.2(5)
B3 C35 B1 114.3(6)
C40 C35 B4 119.1(6)
B2 C35 B4 113.1(7)
B3 C35 B4 62.0(4)
B1 C35 B4 111.5(5)
C40 C35 C34 115.7(5)
B2 C35 C34 107.6(6)
B3 C35 C34 110.2(5)
B1 C35 C34 59.9(4)
B4 C35 C34 60.1(4)
C16 C36 B12 122.0(6)
C16 C36 B13 120.6(6)
B12 C36 B13 62.5(5)
C16 C36 C37 118.0(6)
B12 C36 C37 110.6(6)
B13 C36 C37 111.1(5)
C16 C36 B11 118.9(6)
B12 C36 B11 62.5(5)
B13 C36 B11 113.4(6)
C37 C36 B11 60.1(5)
C16 C36 B14 116.8(6)
B12 C36 B14 113.9(5)
B13 C36 B14 63.6(5)
C37 C36 B14 59.8(5)
B11 C36 B14 111.1(6)
C44 C37 B19 119.9(7)
C44 C37 B14 122.3(7)
B19 C37 B14 113.2(7)
C44 C37 C36 117.7(6)
B19 C37 C36 108.1(7)
B14 C37 C36 60.3(5)
C44 C37 B18 126.8(6)
B19 C37 B18 63.3(5)
B14 C37 B18 61.6(5)
C36 C37 B18 108.6(6)
C44 C37 B11 113.1(6)
B19 C37 B11 60.3(6)
B14 C37 B11 111.5(6)
C36 C37 B11 60.1(4)
B18 C37 B11 111.8(6)
C27 C38 B22 119.1(6)
C27 C38 C39 121.9(5)
B22 C38 C39 109.7(5)
C27 C38 B23 118.9(6)
B22 C38 B23 62.9(4)
C39 C38 B23 110.0(5)
C27 C38 B24 119.2(6)
B22 C38 B24 113.2(5)
C39 C38 B24 59.8(4)
B23 C38 B24 62.4(4)
C27 C38 B21 119.2(6)
B22 C38 B21 62.7(4)
C39 C38 B21 59.3(4)
B23 C38 B21 113.6(5)
B24 C38 B21 110.6(5)
C48 C39 B29 121.4(6)
C48 C39 B21 115.6(5)
B29 C39 B21 62.1(5)
C48 C39 B28 124.3(6)
B29 C39 B28 63.3(5)
B21 C39 B28 113.2(5)
C48 C39 C38 116.1(5)
B29 C39 C38 111.0(6)
B21 C39 C38 60.9(4)
B28 C39 C38 109.9(5)
C48 C39 B24 118.1(5)
B29 C39 B24 114.5(6)
B21 C39 B24 112.4(5)
B28 C39 B24 62.0(4)
C38 C39 B24 60.4(4)
C35 C40 C41 116.1(6)
C43 C41 C42 110.1(8)
C43 C41 C40 111.3(7)
C42 C41 C40 107.8(6)
C37 C44 C45 119.3(8)
C46 C45 C44 107.7(9)
C46 C45 C47 106.7(8)
C44 C45 C47 113.4(7)
C49 C48 C39 117.8(6)
C51 C49 C50 111.8(8)
C51 C49 C48 108.0(7)
C50 C49 C48 112.1(7)
Cl2 C52 Cl1 110.9(4)
Cl2 C52 Cl3 109.0(5)
Cl1 C52 Cl3 109.8(5)
Cl6 C53 Cl4 111.9(7)
Cl6 C53 Cl5 109.0(9)
Cl4 C53 Cl5 112.3(8)
Cl7 C54 Cl9 111.0(5)
Cl7 C54 Cl8 113.0(4)
Cl9 C54 Cl8 107.4(5)
B2 B1 C35 59.4(5)
B2 B1 C34 107.3(6)
C35 B1 C34 60.3(4)
B2 B1 B5 58.4(6)
C35 B1 B5 105.2(6)
C34 B1 B5 105.6(6)
B2 B1 B9 107.9(7)
C35 B1 B9 107.5(6)
C34 B1 B9 58.8(4)
B5 B1 B9 60.3(5)
B5 B2 C35 108.9(8)
B5 B2 B1 62.1(6)
C35 B2 B1 60.4(5)
B5 B2 B6 61.2(6)
C35 B2 B6 105.5(8)
B1 B2 B6 110.1(8)
B5 B2 B3 110.0(8)
C35 B2 B3 57.7(5)
B1 B2 B3 108.7(8)
B6 B2 B3 60.0(6)
C35 B3 B4 59.4(4)
C35 B3 B6 104.0(5)
B4 B3 B6 106.3(6)
C35 B3 B7 105.0(5)
B4 B3 B7 59.2(4)
B6 B3 B7 59.5(5)
C35 B3 B2 57.5(5)
B4 B3 B2 105.3(6)
B6 B3 B2 58.4(6)
B7 B3 B2 105.1(6)
C35 B4 C34 60.2(4)
C35 B4 B7 106.0(6)
C34 B4 B7 105.2(6)
C35 B4 B3 58.5(4)
C34 B4 B3 107.4(6)
B7 B4 B3 61.3(5)
C35 B4 B8 106.0(6)
C34 B4 B8 57.7(4)
B7 B4 B8 59.6(4)
B3 B4 B8 109.0(6)
B2 B5 B1 59.4(6)
B2 B5 B6 61.4(6)
B1 B5 B6 108.1(6)
B2 B5 B10 108.8(7)
B1 B5 B10 107.9(7)
B6 B5 B10 59.5(5)
B2 B5 B9 108.7(7)
B1 B5 B9 60.3(5)
B6 B5 B9 108.3(7)
B10 B5 B9 60.2(6)
B10 B6 B5 60.4(6)
B10 B6 B2 106.4(7)
B5 B6 B2 57.5(6)
B10 B6 B7 60.6(5)
B5 B6 B7 108.5(6)
B2 B6 B7 108.2(6)
B10 B6 B3 109.2(6)
B5 B6 B3 108.4(6)
B2 B6 B3 61.6(5)
B7 B6 B3 60.3(5)
B4 B7 B8 61.0(4)
B4 B7 B6 107.1(6)
B8 B7 B6 107.0(6)
B4 B7 B10 108.1(6)
B8 B7 B10 59.8(5)
B6 B7 B10 58.8(5)
B4 B7 B3 59.5(4)
B8 B7 B3 108.6(6)
B6 B7 B3 60.2(5)
B10 B7 B3 107.7(6)
C34 B8 B7 106.3(6)
C34 B8 B10 105.8(6)
B7 B8 B10 60.7(5)
C34 B8 B9 59.2(5)
B7 B8 B9 109.2(6)
B10 B8 B9 60.1(5)
C34 B8 B4 59.4(4)
B7 B8 B4 59.4(4)
B10 B8 B4 107.5(6)
B9 B8 B4 108.2(6)
C34 B9 B1 59.0(4)
C34 B9 B10 104.6(6)
B1 B9 B10 106.8(6)
C34 B9 B5 105.0(6)
B1 B9 B5 59.4(5)
B10 B9 B5 59.6(5)
C34 B9 B8 58.0(4)
B1 B9 B8 106.6(6)
B10 B9 B8 59.7(5)
B5 B9 B8 107.0(6)
B6 B10 B5 60.1(6)
B6 B10 B8 108.1(6)
B5 B10 B8 107.8(7)
B6 B10 B9 108.7(7)
B5 B10 B9 60.2(6)
B8 B10 B9 60.2(5)
B6 B10 B7 60.5(5)
B5 B10 B7 108.2(6)
B8 B10 B7 59.5(5)
B9 B10 B7 108.3(6)
B19 B11 C36 106.5(7)
B19 B11 C37 58.5(5)
C36 B11 C37 59.8(5)
B19 B11 B15 60.9(6)
C36 B11 B15 106.0(6)
C37 B11 B15 106.7(6)
B19 B11 B12 109.2(7)
C36 B11 B12 58.0(4)
C37 B11 B12 106.8(6)
B15 B11 B12 60.8(5)
C36 B12 B16 106.4(5)
C36 B12 B13 58.9(4)
B16 B12 B13 60.9(5)
C36 B12 B11 59.6(5)
B16 B12 B11 107.9(6)
B13 B12 B11 108.2(6)
C36 B12 B15 106.2(6)
B16 B12 B15 60.1(5)
B13 B12 B15 108.8(6)
B11 B12 B15 59.6(5)
C36 B13 B12 58.7(4)
C36 B13 B16 105.1(6)
B12 B13 B16 59.5(4)
C36 B13 B17 105.1(6)
B12 B13 B17 108.2(6)
B16 B13 B17 61.3(5)
C36 B13 B14 58.9(5)
B12 B13 B14 107.1(6)
B16 B13 B14 107.6(6)
B17 B13 B14 58.9(5)
C37 B14 C36 59.9(5)
C37 B14 B18 59.4(5)
C36 B14 B18 106.6(7)
C37 B14 B17 106.4(7)
C36 B14 B17 105.2(6)
B18 B14 B17 59.7(5)
C37 B14 B13 106.4(6)
C36 B14 B13 57.5(4)
B18 B14 B13 107.9(6)
B17 B14 B13 60.4(5)
B19 B15 B11 57.8(5)
B19 B15 B16 108.4(7)
B11 B15 B16 107.0(6)
B19 B15 B20 61.4(5)
B11 B15 B20 107.2(6)
B16 B15 B20 60.3(5)
B19 B15 B12 105.8(7)
B11 B15 B12 59.6(5)
B16 B15 B12 58.9(5)
B20 B15 B12 106.9(6)
B12 B16 B15 60.9(5)
B12 B16 B13 59.7(4)
B15 B16 B13 108.5(6)
B12 B16 B20 108.2(6)
B15 B16 B20 59.9(5)
B13 B16 B20 107.6(6)
B12 B16 B17 107.2(6)
B15 B16 B17 107.3(7)
B13 B16 B17 59.8(5)
B20 B16 B17 59.2(5)
B18 B17 B14 60.0(5)
B18 B17 B20 59.9(5)
B14 B17 B20 107.5(6)
B18 B17 B13 108.5(6)
B14 B17 B13 60.8(5)
B20 B17 B13 107.1(6)
B18 B17 B16 107.3(7)
B14 B17 B16 107.3(6)
B20 B17 B16 59.4(5)
B13 B17 B16 59.0(5)
C37 B18 B17 106.6(6)
C37 B18 B14 59.0(5)
B17 B18 B14 60.3(5)
C37 B18 B20 106.2(6)
B17 B18 B20 60.8(6)
B14 B18 B20 108.6(7)
C37 B18 B19 57.0(5)
B17 B18 B19 108.8(7)
B14 B18 B19 105.9(7)
B20 B18 B19 61.2(6)
C37 B19 B11 61.3(6)
C37 B19 B15 109.1(8)
B11 B19 B15 61.3(6)
C37 B19 B18 59.6(5)
B11 B19 B18 109.6(8)
B15 B19 B18 108.1(8)
C37 B19 B20 106.4(8)
B11 B19 B20 108.7(8)
B15 B19 B20 59.7(5)
B18 B19 B20 58.9(6)
B18 B20 B15 108.2(6)
B18 B20 B17 59.3(5)
B15 B20 B17 108.9(6)
B18 B20 B16 108.4(6)
B15 B20 B16 59.8(5)
B17 B20 B16 61.4(5)
B18 B20 B19 59.9(6)
B15 B20 B19 58.9(5)
B17 B20 B19 106.5(7)
B16 B20 B19 106.1(7)
C39 B21 C38 59.8(4)
C39 B21 B29 57.9(5)
C38 B21 B29 106.8(6)
C39 B21 B25 106.5(5)
C38 B21 B25 106.0(5)
B29 B21 B25 62.0(5)
C39 B21 B22 106.2(5)
C38 B21 B22 57.9(4)
B29 B21 B22 109.9(6)
B25 B21 B22 60.5(4)
C38 B22 B26 105.5(5)
C38 B22 B23 59.0(4)
B26 B22 B23 59.6(4)
C38 B22 B21 59.4(4)
B26 B22 B21 107.5(6)
B23 B22 B21 107.8(5)
C38 B22 B25 106.1(5)
B26 B22 B25 61.0(5)
B23 B22 B25 108.8(6)
B21 B22 B25 59.2(4)
C38 B23 B27 105.6(6)
C38 B23 B26 105.1(5)
B27 B23 B26 59.9(5)
C38 B23 B24 58.8(4)
B27 B23 B24 59.8(5)
B26 B23 B24 107.1(6)
C38 B23 B22 58.1(4)
B27 B23 B22 107.6(6)
B26 B23 B22 60.1(4)
B24 B23 B22 106.5(5)
C39 B24 C38 59.8(4)
C39 B24 B28 58.9(4)
C38 B24 B28 106.9(5)
C39 B24 B27 106.1(5)
C38 B24 B27 105.4(5)
B28 B24 B27 60.5(4)
C39 B24 B23 107.0(5)
C38 B24 B23 58.8(4)
B28 B24 B23 108.6(5)
B27 B24 B23 59.6(4)
B21 B25 B30 107.1(5)
B21 B25 B22 60.3(4)
B30 B25 B22 107.1(5)
B21 B25 B29 58.1(5)
B30 B25 B29 60.8(5)
B22 B25 B29 106.6(5)
B21 B25 B26 106.9(5)
B30 B25 B26 59.5(5)
B22 B25 B26 59.2(4)
B29 B25 B26 107.2(6)
B27 B26 B23 59.9(4)
B27 B26 B22 107.8(5)
B23 B26 B22 60.3(4)
B27 B26 B30 60.8(5)
B23 B26 B30 108.7(5)
B22 B26 B30 107.6(5)
B27 B26 B25 108.1(6)
B23 B26 B25 108.3(5)
B22 B26 B25 59.8(4)
B30 B26 B25 59.5(5)
B23 B27 B26 60.3(4)
B23 B27 B24 60.6(4)
B26 B27 B24 108.1(5)
B23 B27 B28 108.7(5)
B26 B27 B28 108.0(6)
B24 B27 B28 59.6(4)
B23 B27 B30 108.6(6)
B26 B27 B30 60.2(5)
B24 B27 B30 107.2(5)
B28 B27 B30 59.6(4)
C39 B28 B24 59.1(4)
C39 B28 B29 57.1(4)
B24 B28 B29 106.9(6)
C39 B28 B30 105.6(5)
B24 B28 B30 108.4(6)
B29 B28 B30 61.7(5)
C39 B28 B27 105.8(6)
B24 B28 B27 59.9(4)
B29 B28 B27 109.4(6)
B30 B28 B27 60.7(4)
C39 B29 B21 60.1(5)
C39 B29 B28 59.6(5)
B21 B29 B28 108.6(7)
C39 B29 B25 106.5(7)
B21 B29 B25 59.9(5)
B28 B29 B25 107.2(7)
C39 B29 B30 105.7(7)
B21 B29 B30 107.1(7)
B28 B29 B30 59.3(5)
B25 B29 B30 59.2(5)
B28 B30 B26 107.1(5)
B28 B30 B25 107.7(5)
B26 B30 B25 61.0(5)
B28 B30 B27 59.7(4)
B26 B30 B27 59.0(5)
B25 B30 B27 107.8(6)
B28 B30 B29 59.0(5)
B26 B30 B29 107.8(6)
B25 B30 B29 60.0(5)
B27 B30 B29 106.5(6)

loop_
_geom_bond_atom_site_label_1
_geom_bond_atom_site_label_2
_geom_bond_distance
Ir1 C24 2.009(10)
Ir1 C13 2.015(10)
Ir1 C2 2.048(11)
Ir1 N3 2.109(8)
Ir1 N2 2.139(8)
Ir1 N1 2.140(7)
N1 C11 1.349(11)
N1 C7 1.357(11)
C1 C2 1.355(12)
C1 C6 1.422(12)
C1 C7 1.492(12)
C2 C3 1.390(13)
C3 C4 1.363(12)
C4 C5 1.395(13)
C5 C6 1.377(12)
C5 C34 1.505(11)
C7 C8 1.381(12)
C8 C9 1.403(12)
C9 C10 1.358(13)
C10 C11 1.399(12)
N2 C22 1.319(13)
N2 C18 1.354(10)
C12 C17 1.380(11)
C12 C13 1.400(11)
C12 C18 1.467(10)
C13 C14 1.423(13)
C14 C15 1.377(11)
C15 C16 1.421(10)
C16 C17 1.371(11)
C16 C36 1.498(10)
C18 C19 1.413(12)
C19 C20 1.366(12)
C20 C21 1.368(12)
C21 C22 1.432(12)
N3 C33 1.359(12)
N3 C29 1.393(11)
C23 C24 1.422(12)
C23 C28 1.430(11)
C23 C29 1.468(11)
C24 C25 1.388(12)
C25 C26 1.375(11)
C26 C27 1.418(12)
C27 C28 1.354(12)
C27 C38 1.490(11)
C29 C30 1.373(11)
C30 C31 1.379(11)
C31 C32 1.382(13)
C32 C33 1.383(13)
C34 B8 1.697(11)
C34 B9 1.719(10)
C34 B1 1.722(10)
C34 B4 1.729(10)
C34 C35 1.729(9)
C35 C40 1.542(9)
C35 B2 1.700(13)
C35 B3 1.705(10)
C35 B1 1.718(10)
C35 B4 1.721(10)
C36 B12 1.692(10)
C36 B13 1.696(10)
C36 C37 1.716(10)
C36 B11 1.721(11)
C36 B14 1.721(11)
C37 C44 1.514(10)
C37 B19 1.673(14)
C37 B14 1.713(13)
C37 B18 1.721(11)
C37 B11 1.721(12)
C38 B22 1.706(9)
C38 C39 1.714(9)
C38 B23 1.723(9)
C38 B24 1.724(10)
C38 B21 1.733(10)
C39 C48 1.535(8)
C39 B29 1.667(11)
C39 B21 1.706(11)
C39 B28 1.712(10)
C39 B24 1.715(10)
C40 C41 1.554(10)
C41 C43 1.535(12)
C41 C42 1.543(11)
C44 C45 1.517(12)
C45 C46 1.504(14)
C45 C47 1.578(12)
C48 C49 1.529(10)
C49 C51 1.510(11)
C49 C50 1.526(12)
C52 Cl2 1.733(8)
C52 Cl1 1.743(8)
C52 Cl3 1.765(9)
C53 Cl6 1.669(13)
C53 Cl4 1.734(14)
C53 Cl5 1.759(15)
C54 Cl7 1.726(9)
C54 Cl9 1.770(9)
C54 Cl8 1.785(8)
B1 B2 1.715(14)
B1 B5 1.761(13)
B1 B9 1.777(13)
B2 B5 1.697(15)
B2 B6 1.767(16)
B2 B3 1.825(14)
B3 B4 1.766(11)
B3 B6 1.797(12)
B3 B7 1.798(12)
B4 B7 1.759(11)
B4 B8 1.789(11)
B5 B6 1.763(13)
B5 B10 1.768(15)
B5 B9 1.778(14)
B6 B10 1.753(13)
B6 B7 1.784(13)
B7 B8 1.764(11)
B7 B10 1.786(13)
B8 B10 1.770(12)
B8 B9 1.779(13)
B9 B10 1.778(13)
B11 B19 1.705(15)
B11 B15 1.768(12)
B11 B12 1.769(12)
B12 B16 1.754(10)
B12 B13 1.757(11)
B12 B15 1.790(12)
B13 B16 1.778(12)
B13 B17 1.793(12)
B13 B14 1.800(13)
B14 B18 1.759(13)
B14 B17 1.766(12)
B15 B19 1.761(15)
B15 B16 1.775(13)
B15 B20 1.777(12)
B16 B20 1.785(14)
B16 B17 1.820(13)
B17 B18 1.753(14)
B17 B20 1.781(14)
B18 B20 1.764(13)
B18 B19 1.782(15)
B19 B20 1.806(14)
B21 B29 1.739(14)
B21 B25 1.771(10)
B21 B22 1.790(11)
B22 B26 1.785(11)
B22 B23 1.789(11)
B22 B25 1.795(11)
B23 B27 1.769(12)
B23 B26 1.776(10)
B23 B24 1.787(11)
B24 B28 1.766(11)
B24 B27 1.772(11)
B25 B30 1.792(11)
B25 B29 1.809(13)
B25 B26 1.818(11)
B26 B27 1.769(12)
B26 B30 1.791(12)
B27 B28 1.782(11)
B27 B30 1.801(11)
B28 B29 1.775(13)
B28 B30 1.780(11)
B29 B30 1.822(13)
